data_9013440
loop_
_publ_author_name
'Freyer, D.'
'Reck, G.'
'Bremer, M.'
'Voigt, W.'

_publ_section_title
;
 Thermal behaviour and crystal structure of sodium-containing hemihydrates
 of calcium sulfate
 Note: supercell
;
_journal_name_full 'Monatshefte fur Chemie'
_journal_page_first 1179
_journal_page_last 1193
_journal_volume 130
_journal_year 1999
_chemical_compound_source Synthetic
_chemical_formula_sum 'Ca2.572 H4 Na0.858 O13.442 S3'
_chemical_name_mineral Omongwaite
_space_group_IT_number 5
_symmetry_space_group_name_Hall 'C 2y'
_symmetry_space_group_name_H-M 'C 1 2 1'
_cell_angle_alpha 90
_cell_angle_beta 90.089
_cell_angle_gamma 90
_cell_formula_units_Z 16
_cell_length_a 24.1781
_cell_length_b 13.805
_cell_length_c 12.7074
_cell_volume 4241.454
_database_code_amcsd 0014669
_exptl_crystal_density_diffrn 2.744
_cod_original_cell_volume 4241.455
_cod_original_formula_sum 'Ca2.572 Na.858 S3 O13.442 H4'
_cod_database_code 9013440

loop_
_space_group_symop_operation_xyz
x,y,z
1/2+x,1/2+y,z
-x,y,-z
1/2-x,1/2+y,-z

loop_
_atom_site_label
_atom_site_fract_x
_atom_site_fract_y
_atom_site_fract_z
_atom_site_occupancy
_atom_site_U_iso_or_equiv
_atom_site_type_symbol
_atom_site_attached_hydrogens
Ca1 0.13990 0.09870 0.33380 1.00000 0.04200 Ca 0
Ca2 0.12750 0.60200 0.33480 1.00000 0.05200 Ca 0
Ca3 0.36150 0.08790 0.16730 1.00000 0.02900 Ca 0
Ca4 0.37060 0.59350 0.16520 1.00000 0.05000 Ca 0
Ca5 0.38670 0.34130 0.33410 1.00000 0.03100 Ca 0
Ca6 0.38130 0.84050 0.33520 1.00000 0.04400 Ca 0
Ca7 0.11150 0.34900 0.16560 1.00000 0.04200 Ca 0
Ca8 0.11980 0.84990 0.16280 1.00000 0.06100 Ca 0
Ca9 0.50000 0.00890 0.00000 0.51900 0.02200 Ca 0
Na1 0.50000 0.00890 0.00000 0.48000 0.02200 Na 0
Ca10 0.50000 -0.01550 0.50000 0.80600 0.03700 Ca 0
Na2 0.50000 -0.01550 0.50000 0.18000 0.03700 Na 0
Ca11 0.50000 0.48380 0.00000 0.85600 0.02600 Ca 0
Na3 0.50000 0.48380 0.00000 0.15000 0.02600 Na 0
Ca12 0.50000 0.50920 0.50000 0.33500 0.01000 Ca 0
Na4 0.50000 0.50920 0.50000 0.66000 0.01000 Na 0
Ca13 0.24690 0.24480 0.00140 0.32000 0.02100 Ca 0
Na5 0.24690 0.24480 0.00140 0.69300 0.02100 Na 0
Ca14 0.25280 0.24380 0.49890 0.71000 0.03300 Ca 0
Na6 0.25280 0.24380 0.49890 0.28800 0.03300 Na 0
Na7 0.50000 0.71500 0.00000 0.15000 0.70000 Na 0
Na8 0.50000 0.73410 0.50000 0.66000 0.28000 Na 0
Na9 0.50000 0.23800 0.00000 0.48000 0.51000 Na 0
Na10 0.50000 0.21640 0.50000 0.18000 0.26000 Na 0
Na11 0.27720 0.46850 -0.03450 0.69000 0.28100 Na 0
Na12 0.22850 0.47020 0.52000 0.29000 0.31000 Na 0
S1 0.50290 0.50170 0.24740 1.00000 0.02700 S 0
S2 0.49670 0.00130 0.25430 1.00000 0.02600 S 0
S3 0.25000 0.25720 0.25050 1.00000 0.02500 S 0
S4 0.25030 0.74540 0.25020 1.00000 0.02700 S 0
S5 0.13570 0.09660 0.08260 1.00000 0.02600 S 0
S6 0.13780 0.59530 0.08320 1.00000 0.02400 S 0
S7 0.36450 0.09080 0.41770 1.00000 0.02600 S 0
S8 0.36200 0.58990 0.41640 1.00000 0.02200 S 0
S9 0.38430 0.33850 0.08140 1.00000 0.03100 S 0
S10 0.38880 0.84400 0.08720 1.00000 0.02400 S 0
S11 0.11590 0.34310 0.41940 1.00000 0.01300 S 0
S12 0.11230 0.84640 0.41340 1.00000 0.02200 S 0
O1 0.54370 0.56300 0.30160 1.00000 0.05200 O 0
O2 0.53130 0.05890 0.32580 1.00000 0.09800 O 0
O3 0.45740 0.06450 0.19700 1.00000 0.02700 O 0
O4 0.46990 0.56210 0.17360 1.00000 0.04100 O 0
O5 0.28860 0.31880 0.31150 1.00000 0.02400 O 0
O6 0.28410 0.80610 0.32330 1.00000 0.05900 O 0
O7 0.21290 0.31730 0.18820 1.00000 0.07300 O 0
O8 0.21660 0.80850 0.18240 1.00000 0.15100 O 0
O9 0.08570 0.07330 0.02090 1.00000 0.11500 O 0
O10 0.09600 0.56390 0.00530 1.00000 0.04400 O 0
O11 0.41720 0.08880 0.47780 1.00000 0.07000 O 0
O12 0.40680 0.57530 0.49450 1.00000 0.04200 O 0
O13 0.33150 0.33620 0.02140 1.00000 0.04400 O 0
O14 0.34260 0.83140 0.01240 1.00000 0.05500 O 0
O15 0.16430 0.31970 0.48540 1.00000 0.07400 O 0
O16 0.15390 0.81230 0.48890 1.00000 0.06100 O 0
O17 0.18180 0.11700 0.01110 1.00000 0.05800 O 0
O18 0.18890 0.62370 0.02840 1.00000 0.04300 O 0
O19 0.31900 0.11470 0.49120 1.00000 0.06900 O 0
O20 0.31230 0.62480 0.47190 1.00000 0.06600 O 0
O21 0.42910 0.36300 0.00780 1.00000 0.05200 O 0
O22 0.43870 0.87780 0.03100 1.00000 0.05300 O 0
O23 0.06840 0.36110 0.49010 1.00000 0.04900 O 0
O24 0.06140 0.87660 0.46740 1.00000 0.05600 O 0
O25 0.12510 0.17810 0.15230 1.00000 0.02700 O 0
O26 0.11560 0.67410 0.14790 1.00000 0.02700 O 0
O27 0.36710 0.16580 0.33580 1.00000 0.14000 O 0
O28 0.37910 0.66050 0.33700 1.00000 1.13600 O 0
O29 0.38070 0.41180 0.16420 1.00000 0.14000 O 0
O30 0.37430 0.91670 0.16750 1.00000 0.14000 O 0
O31 0.12680 0.42640 0.35360 1.00000 0.04100 O 0
O32 0.13390 0.92590 0.34890 1.00000 0.01900 O 0
O33 0.14970 0.00950 0.14620 1.00000 0.03900 O 0
O34 0.15050 0.51160 0.15420 1.00000 0.04300 O 0
O35 0.35510 -0.00450 0.36950 1.00000 0.08500 O 0
O36 0.34960 0.49630 0.36500 1.00000 0.11100 O 0
O37 0.39420 0.24260 0.12860 1.00000 0.06800 O 0
O38 0.40100 0.75960 0.13700 1.00000 0.09700 O 0
O39 0.10300 0.25800 0.35250 1.00000 0.07000 O 0
O40 0.09730 0.76310 0.34320 1.00000 0.05200 O 0
O41 0.53230 -0.04270 0.17090 1.00000 0.03200 O 0
O42 0.53100 0.42660 0.18540 1.00000 0.01800 O 0
O43 0.46580 0.45710 0.32640 1.00000 0.07200 O 0
O44 0.46760 -0.07540 0.31110 1.00000 0.02000 O 0
O45 0.28200 0.19270 0.17990 1.00000 0.08500 O 0
O46 0.28670 0.68360 0.18730 1.00000 0.08900 O 0
O47 0.21970 0.19680 0.32720 1.00000 0.04200 O 0
O48 0.21440 0.68540 0.31710 1.00000 0.05300 O 0
Wat1 0.52510 0.74110 0.15720 1.00000 0.09300 O 2
Wat2 0.52180 0.21500 0.20600 0.69000 0.12200 O 2
Wat3 0.47670 0.26940 0.34700 1.00000 0.09900 O 2
Wat4 0.47800 0.79500 0.34400 0.22000 0.22000 O 2
Wat5 0.27570 0.02700 0.15800 0.52000 0.11900 O 2
Wat6 0.26280 0.51900 0.12610 0.45000 0.15000 O 2
Wat7 0.22320 0.98000 0.33470 0.93000 0.12800 O 2
Wat8 0.22680 0.47840 0.34420 0.96000 0.12100 O 2

loop_
_cod_changelog_entry_id
_cod_changelog_entry_author
_cod_changelog_entry_date
_cod_changelog_entry_text
1
;cod-tools version 3.8.0
Id: cif_guess_AMCSD_atom_types 9581 2023-05-17 12:35:41Z saulius
;
2023-05-23T09:24:58+03:00
;Derived atom types and hydrogen counts
from atom names that follow the AMCSD naming convention
(Wat == water, O-H == hydroxyl).
;
2
;cod-tools version 3.10.1
Id: cif_fix_AMCSD_atom_labels 10224 2024-08-07 11:09:31Z saulius
;
2024-08-07T19:40:10+03:00
;Changed the following '_atom_site_label' values:
the first duplicated label 'Ca'  converted to 'Ca1'
duplicated label 'Ca' at index 1 converted to 'Ca2'
duplicated label 'Ca' at index 2 converted to 'Ca3'
duplicated label 'Ca' at index 3 converted to 'Ca4'
duplicated label 'Ca' at index 4 converted to 'Ca5'
duplicated label 'Ca' at index 5 converted to 'Ca6'
duplicated label 'Ca' at index 6 converted to 'Ca7'
duplicated label 'Ca' at index 7 converted to 'Ca8'
duplicated label 'Ca' at index 8 converted to 'Ca9'
duplicated label 'Ca' at index 10 converted to 'Ca10'
the first duplicated label 'Na'  converted to 'Na1'
duplicated label 'Na' at index 11 converted to 'Na2'
duplicated label 'Ca' at index 12 converted to 'Ca11'
duplicated label 'Na' at index 13 converted to 'Na3'
duplicated label 'Ca' at index 14 converted to 'Ca12'
duplicated label 'Na' at index 15 converted to 'Na4'
duplicated label 'Ca' at index 16 converted to 'Ca13'
duplicated label 'Na' at index 17 converted to 'Na5'
duplicated label 'Ca' at index 18 converted to 'Ca14'
duplicated label 'Na' at index 19 converted to 'Na6'
duplicated label 'Na' at index 20 converted to 'Na7'
duplicated label 'Na' at index 21 converted to 'Na8'
duplicated label 'Na' at index 22 converted to 'Na9'
duplicated label 'Na' at index 23 converted to 'Na10'
duplicated label 'Na' at index 24 converted to 'Na11'
duplicated label 'Na' at index 25 converted to 'Na12'
the first duplicated label 'S'  converted to 'S1'
duplicated label 'S' at index 27 converted to 'S2'
duplicated label 'S' at index 28 converted to 'S3'
duplicated label 'S' at index 29 converted to 'S4'
duplicated label 'S' at index 30 converted to 'S5'
duplicated label 'S' at index 31 converted to 'S6'
duplicated label 'S' at index 32 converted to 'S7'
duplicated label 'S' at index 33 converted to 'S8'
duplicated label 'S' at index 34 converted to 'S9'
duplicated label 'S' at index 35 converted to 'S10'
duplicated label 'S' at index 36 converted to 'S11'
duplicated label 'S' at index 37 converted to 'S12'
the first duplicated label 'O'  converted to 'O1'
duplicated label 'O' at index 39 converted to 'O2'
duplicated label 'O' at index 40 converted to 'O3'
duplicated label 'O' at index 41 converted to 'O4'
duplicated label 'O' at index 42 converted to 'O5'
duplicated label 'O' at index 43 converted to 'O6'
duplicated label 'O' at index 44 converted to 'O7'
duplicated label 'O' at index 45 converted to 'O8'
duplicated label 'O' at index 46 converted to 'O9'
duplicated label 'O' at index 47 converted to 'O10'
duplicated label 'O' at index 48 converted to 'O11'
duplicated label 'O' at index 49 converted to 'O12'
duplicated label 'O' at index 50 converted to 'O13'
duplicated label 'O' at index 51 converted to 'O14'
duplicated label 'O' at index 52 converted to 'O15'
duplicated label 'O' at index 53 converted to 'O16'
duplicated label 'O' at index 54 converted to 'O17'
duplicated label 'O' at index 55 converted to 'O18'
duplicated label 'O' at index 56 converted to 'O19'
duplicated label 'O' at index 57 converted to 'O20'
duplicated label 'O' at index 58 converted to 'O21'
duplicated label 'O' at index 59 converted to 'O22'
duplicated label 'O' at index 60 converted to 'O23'
duplicated label 'O' at index 61 converted to 'O24'
duplicated label 'O' at index 62 converted to 'O25'
duplicated label 'O' at index 63 converted to 'O26'
duplicated label 'O' at index 64 converted to 'O27'
duplicated label 'O' at index 65 converted to 'O28'
duplicated label 'O' at index 66 converted to 'O29'
duplicated label 'O' at index 67 converted to 'O30'
duplicated label 'O' at index 68 converted to 'O31'
duplicated label 'O' at index 69 converted to 'O32'
duplicated label 'O' at index 70 converted to 'O33'
duplicated label 'O' at index 71 converted to 'O34'
duplicated label 'O' at index 72 converted to 'O35'
duplicated label 'O' at index 73 converted to 'O36'
duplicated label 'O' at index 74 converted to 'O37'
duplicated label 'O' at index 75 converted to 'O38'
duplicated label 'O' at index 76 converted to 'O39'
duplicated label 'O' at index 77 converted to 'O40'
duplicated label 'O' at index 78 converted to 'O41'
duplicated label 'O' at index 79 converted to 'O42'
duplicated label 'O' at index 80 converted to 'O43'
duplicated label 'O' at index 81 converted to 'O44'
duplicated label 'O' at index 82 converted to 'O45'
duplicated label 'O' at index 83 converted to 'O46'
duplicated label 'O' at index 84 converted to 'O47'
duplicated label 'O' at index 85 converted to 'O48'
;

loop_
_cod_related_entry_id
_cod_related_entry_database
_cod_related_entry_code
1 AMCSD 0014669
